data_7126864
loop_
_publ_author_name
'Zhang, Shilong'
'Liu, Yungen'
'Xing, Fangrong'
'Che, Chi-Ming'

_publ_section_title
;
 Direct preparation of unprotected aminimides
 (R<sub>3</sub>N<sup>+</sup>-NH<sup>-</sup>) from natural aliphatic
 tertiary alkaloids (R<sub>3</sub>N) by [Mn(TDCPP)Cl]-catalysed
 N-amination reaction.
;
_journal_issue 64
_journal_name_full 'Chemical communications (Cambridge, England)'
_journal_page_first 9102
_journal_page_last 9105
_journal_paper_doi 10.1039/d0cc02934c
_journal_volume 56
_journal_year 2020
_chemical_formula_moiety '0.5(C116 H72 Cl16 Mn2 N10)'
_chemical_formula_sum 'C58 H36 Cl8 Mn N5'
_chemical_formula_weight 1141.46
_space_group_crystal_system orthorhombic
_space_group_IT_number 61
_space_group_name_Hall '-P 2ac 2ab'
_space_group_name_H-M_alt 'P b c a'
_atom_sites_solution_hydrogens geom
_atom_sites_solution_primary dual
_audit_block_doi 10.5517/ccdc.csd.cc2444l1
_audit_creation_date 2019-11-01
_audit_creation_method
;
Olex2 1.2
(compiled 2018.05.29 svn.r3508 for OlexSys, GUI svn.r5506)
;
_audit_update_record
;
2019-12-05 deposited with the CCDC.	2020-07-01 downloaded from the CCDC.
;
_cell_angle_alpha 90
_cell_angle_beta 90
_cell_angle_gamma 90
_cell_formula_units_Z 4
_cell_length_a 12.6724(19)
_cell_length_b 19.811(3)
_cell_length_c 20.784(3)
_cell_measurement_reflns_used 9717
_cell_measurement_temperature 100
_cell_measurement_theta_max 28.48
_cell_measurement_theta_min 2.28
_cell_volume 5217.9(13)
_computing_cell_refinement 'SAINT V8.38A (?, 2016)'
_computing_data_reduction 'SAINT V8.38A (?, 2016)'
_computing_molecular_graphics 'Olex2 (Dolomanov et al., 2009)'
_computing_publication_material 'Olex2 (Dolomanov et al., 2009)'
_computing_structure_refinement 'ShelXL (Sheldrick, 2015)'
_computing_structure_solution 'ShelXT (Sheldrick, 2015)'
_diffrn_ambient_temperature 100
_diffrn_detector 'Bruker PHOTON 100 area detector'
_diffrn_detector_area_resol_mean 7.9
_diffrn_detector_type 'CMOS area detector'
_diffrn_measured_fraction_theta_full 1.000
_diffrn_measured_fraction_theta_max 0.998
_diffrn_measurement_device 'three-circle diffractometer'
_diffrn_measurement_device_type 'BrukerD8 venture microsource'
_diffrn_measurement_method '\w and \f scans'
_diffrn_radiation_monochromator 'mirror optics'
_diffrn_radiation_probe x-ray
_diffrn_radiation_type MoK\a
_diffrn_radiation_wavelength 0.71073
_diffrn_reflns_av_R_equivalents 0.0684
_diffrn_reflns_av_unetI/netI 0.0321
_diffrn_reflns_Laue_measured_fraction_full 1.000
_diffrn_reflns_Laue_measured_fraction_max 0.998
_diffrn_reflns_limit_h_max 17
_diffrn_reflns_limit_h_min -17
_diffrn_reflns_limit_k_max 26
_diffrn_reflns_limit_k_min -26
_diffrn_reflns_limit_l_max 27
_diffrn_reflns_limit_l_min -27
_diffrn_reflns_number 70468
_diffrn_reflns_point_group_measured_fraction_full 1.000
_diffrn_reflns_point_group_measured_fraction_max 0.998
_diffrn_reflns_theta_full 25.242
_diffrn_reflns_theta_max 28.527
_diffrn_reflns_theta_min 2.145
_diffrn_source 'microfocus sealed X-ray tube'
_diffrn_source_type 'Incoatec I\ms'
_diffrn_standards_number 0
_exptl_absorpt_coefficient_mu 0.708
_exptl_absorpt_correction_T_max 0.7272
_exptl_absorpt_correction_T_min 0.6461
_exptl_absorpt_correction_type multi-scan
_exptl_absorpt_process_details
'SADABS-2016/2 (Bruker,2016/2) was used for absorption correction. wR2(int) was 0.1423 before and 0.0994 after correction. The Ratio of minimum to maximum transmission is 0.8885. The \l/2 correction factor is Not present.'
_exptl_crystal_colour 'dark red'
_exptl_crystal_colour_modifier dark
_exptl_crystal_colour_primary red
_exptl_crystal_density_diffrn 1.453
_exptl_crystal_description plate
_exptl_crystal_F_000 2320
_exptl_crystal_size_max 0.48
_exptl_crystal_size_mid 0.35
_exptl_crystal_size_min 0.04
_refine_diff_density_max 0.826
_refine_diff_density_min -0.710
_refine_diff_density_rms 0.136
_refine_ls_extinction_coef 0.0031(3)
_refine_ls_extinction_expression Fc^*^=kFc[1+0.001xFc^2^\l^3^/sin(2\q)]^-1/4^
_refine_ls_extinction_method 'SHELXL-2018/3 (Sheldrick 2018)'
_refine_ls_goodness_of_fit_ref 1.362
_refine_ls_hydrogen_treatment constr
_refine_ls_matrix_type full
_refine_ls_number_parameters 341
_refine_ls_number_reflns 6616
_refine_ls_number_restraints 0
_refine_ls_restrained_S_all 1.362
_refine_ls_R_factor_all 0.1039
_refine_ls_R_factor_gt 0.1003
_refine_ls_shift/su_max 0.001
_refine_ls_shift/su_mean 0.000
_refine_ls_structure_factor_coef Fsqd
_refine_ls_weighting_details 'w=1/[\s^2^(Fo^2^)+47.7934P] where P=(Fo^2^+2Fc^2^)/3'
_refine_ls_weighting_scheme calc
_refine_ls_wR_factor_gt 0.2313
_refine_ls_wR_factor_ref 0.2327
_reflns_Friedel_coverage 0.000
_reflns_number_gt 6238
_reflns_number_total 6616
_reflns_threshold_expression 'I > 2\s(I)'
_cod_data_source_file d0cc02934c2.cif
_cod_data_source_block zsl-NMnTDCPP
_cod_depositor_comments 'Adding full bibliography for 7126862--7126864.cif.'
_cod_database_code 7126864
_shelx_shelxl_version_number 2018/3
_shelx_space_group_comment
;
The symmetry employed for this shelxl refinement is uniquely defined
by the following loop, which should always be used as a source of
symmetry information in preference to the above space-group names.
They are only intended as comments.
;
_shelx_estimated_absorpt_t_max 0.972
_shelx_estimated_absorpt_t_min 0.728
_olex2_refinement_description
;
1. Fixed Uiso
 At 1.2 times of:
  All C(H) groups
 At 1.5 times of:
  All C(H,H,H) groups
2. Uiso/Uaniso restraints and constraints
Uanis(C29) = Uanis(C29A)
3. Others
 Sof(H28)=Sof(C29A)=Sof(H29D)=Sof(H29E)=Sof(H29F)=1-FVAR(1)
 Sof(H24)=Sof(C29)=Sof(H29A)=Sof(H29B)=Sof(H29C)=FVAR(1)
 Fixed Sof: Mn1(0.5) N3(0.5)
4.a Aromatic/amide H refined with riding coordinates:
 C15(H15), C14(H14), C22(H22), C7(H7), C10(H10), C18(H18), C12(H12), C20(H20),
 C19(H19), C11(H11), C23(H23), C24(H24), C25(H25), C27(H27), C28(H28), C26(H26)
4.b Idealised Me refined as rotating group:
 C29(H29A,H29B,H29C), C29A(H29D,H29E,H29F)
;
_olex2_submission_special_instructions 'No special instructions were received'

loop_
_space_group_symop_operation_xyz
'x, y, z'
'-x+1/2, -y, z+1/2'
'x+1/2, -y+1/2, -z'
'-x, y+1/2, -z+1/2'
'-x, -y, -z'
'x-1/2, y, -z-1/2'
'-x-1/2, y-1/2, z'
'x, -y-1/2, z-1/2'

loop_
_atom_site_label
_atom_site_type_symbol
_atom_site_fract_x
_atom_site_fract_y
_atom_site_fract_z
_atom_site_U_iso_or_equiv
_atom_site_adp_type
_atom_site_occupancy
_atom_site_site_symmetry_order
_atom_site_calc_flag
_atom_site_refinement_flags_posn
_atom_site_refinement_flags_adp
_atom_site_refinement_flags_occupancy
_atom_site_disorder_assembly
_atom_site_disorder_group
Mn1 Mn -0.02390(11) 0.49009(7) 0.00109(7) 0.0102(3) Uani 0.5 1 d . . P A 1
Cl1 Cl 0.14356(12) 0.61842(8) -0.22846(7) 0.0294(3) Uani 1 1 d . . . . .
Cl4 Cl -0.38984(11) 0.60618(8) 0.01859(8) 0.0302(3) Uani 1 1 d . . . . .
Cl3 Cl -0.06216(12) 0.77024(7) 0.07624(8) 0.0315(4) Uani 1 1 d . . . . .
Cl2 Cl -0.20418(14) 0.46345(9) -0.22383(8) 0.0388(4) Uani 1 1 d . . . . .
N2 N -0.0720(3) 0.5694(2) -0.0530(2) 0.0140(8) Uani 1 1 d . . . . .
N1 N -0.0537(3) 0.5436(2) 0.0786(2) 0.0156(8) Uani 1 1 d . . . . .
N3 N -0.1214(7) 0.4465(4) -0.0007(4) 0.0151(16) Uani 0.5 1 d . . P . .
C8 C -0.0322(4) 0.5416(2) -0.2323(2) 0.0162(9) Uani 1 1 d . . . . .
C3 C -0.1335(4) 0.6226(2) -0.0317(2) 0.0154(9) Uani 1 1 d . . . . .
C16 C -0.2310(4) 0.6930(3) 0.0469(2) 0.0193(10) Uani 1 1 d . . . . .
C2 C -0.1561(4) 0.6360(2) 0.0317(2) 0.0159(9) Uani 1 1 d . . . . .
C15 C -0.1714(4) 0.6618(3) -0.0855(3) 0.0187(10) Uani 1 1 d . . . . .
H15 H -0.213946 0.701207 -0.083402 0.022 Uiso 1 1 calc R . . . .
C4 C -0.0726(4) 0.5747(2) -0.1191(2) 0.0152(9) Uani 1 1 d . . . . .
C1 C -0.1181(4) 0.5996(2) 0.0832(2) 0.0170(10) Uani 1 1 d . . . . .
C5 C -0.0224(4) 0.5310(2) -0.1612(2) 0.0149(9) Uani 1 1 d . . . . .
C17 C -0.1970(4) 0.7561(3) 0.0678(3) 0.0207(10) Uani 1 1 d . . . . .
C14 C -0.1347(4) 0.6316(3) -0.1392(3) 0.0180(10) Uani 1 1 d . . . . .
H14 H -0.147654 0.645366 -0.182282 0.022 Uiso 1 1 calc R . . . .
C9 C 0.0402(5) 0.5789(3) -0.2684(3) 0.0215(11) Uani 1 1 d . . . . .
C6 C 0.0358(4) 0.4754(2) -0.1418(2) 0.0167(10) Uani 1 1 d . . . . .
C22 C -0.1398(5) 0.6155(3) 0.1490(3) 0.0227(11) Uani 1 1 d . . . . .
H22 H -0.182826 0.651312 0.164369 0.027 Uiso 1 1 calc R . . . .
C7 C 0.0870(5) 0.4302(3) -0.1850(3) 0.0233(11) Uani 1 1 d . . . . .
H7 H 0.084602 0.431855 -0.230671 0.028 Uiso 1 1 calc R . . . .
C13 C -0.1141(5) 0.5114(3) -0.2667(3) 0.0241(11) Uani 1 1 d . . . . .
C10 C 0.0338(5) 0.5844(3) -0.3347(3) 0.0254(12) Uani 1 1 d . . . . .
H10 H 0.085107 0.609468 -0.357870 0.031 Uiso 1 1 calc R . . . .
C18 C -0.2657(5) 0.8080(3) 0.0833(3) 0.0253(12) Uani 1 1 d . . . . .
H18 H -0.239288 0.850571 0.096841 0.030 Uiso 1 1 calc R . . . .
C12 C -0.1230(5) 0.5162(3) -0.3330(3) 0.0295(13) Uani 1 1 d . . . . .
H12 H -0.179375 0.494808 -0.355133 0.035 Uiso 1 1 calc R . . . .
C21 C -0.3403(5) 0.6843(3) 0.0431(3) 0.0229(11) Uani 1 1 d . . . . .
C20 C -0.4105(5) 0.7348(3) 0.0590(3) 0.0292(13) Uani 1 1 d . . . . .
H20 H -0.484299 0.726921 0.056456 0.035 Uiso 1 1 calc R . . . .
C19 C -0.3725(5) 0.7971(3) 0.0788(3) 0.0299(13) Uani 1 1 d . . . . .
H19 H -0.420485 0.832319 0.089324 0.036 Uiso 1 1 calc R . . . .
C11 C -0.0473(5) 0.5532(3) -0.3664(3) 0.0300(13) Uani 1 1 d . . . . .
H11 H -0.052086 0.556881 -0.411847 0.036 Uiso 1 1 calc R . . . .
C23 C 0.1343(7) 0.1456(4) 0.1349(4) 0.0446(18) Uani 1 1 d . . . . .
H23 H 0.069751 0.123350 0.125255 0.054 Uiso 1 1 calc R . . . .
C24 C 0.2228(7) 0.1337(4) 0.0968(4) 0.0456(18) Uani 1 1 d . . . . .
H24 H 0.218927 0.104040 0.060945 0.055 Uiso 0.535(13) 1 calc R . P B 1
C25 C 0.3168(6) 0.1662(4) 0.1120(4) 0.0454(18) Uani 1 1 d . . . . .
H25 H 0.377706 0.159436 0.086190 0.054 Uiso 1 1 calc R . . . .
C27 C 0.2347(6) 0.2200(3) 0.2015(3) 0.0386(16) Uani 1 1 d . . . . .
H27 H 0.239634 0.249453 0.237433 0.046 Uiso 1 1 calc R . . . .
C28 C 0.1393(7) 0.1892(4) 0.1865(3) 0.0400(16) Uani 1 1 d . . . . .
H28 H 0.078101 0.198104 0.211521 0.048 Uiso 0.465(13) 1 calc R . P B 2
C26 C 0.3211(6) 0.2076(4) 0.1643(4) 0.0431(18) Uani 1 1 d . . . . .
H26 H 0.386264 0.228528 0.175111 0.052 Uiso 1 1 calc R . . . .
C29 C 0.0348(13) 0.2111(8) 0.2245(8) 0.049(3) Uani 0.535(13) 1 d . . P B 1
H29A H 0.001680 0.249391 0.202410 0.074 Uiso 0.535(13) 1 calc GR . P B 1
H29B H 0.053415 0.224336 0.268466 0.074 Uiso 0.535(13) 1 calc GR . P B 1
H29C H -0.014653 0.173128 0.225760 0.074 Uiso 0.535(13) 1 calc GR . P B 1
C29A C 0.2224(15) 0.0723(9) 0.0449(8) 0.049(3) Uani 0.465(13) 1 d . . P B 2
H29D H 0.191135 0.032081 0.064642 0.074 Uiso 0.465(13) 1 calc GR . P B 2
H29E H 0.294997 0.062401 0.031728 0.074 Uiso 0.465(13) 1 calc GR . P B 2
H29F H 0.180853 0.085463 0.007192 0.074 Uiso 0.465(13) 1 calc GR . P B 2

loop_
_atom_site_aniso_label
_atom_site_aniso_U_11
_atom_site_aniso_U_22
_atom_site_aniso_U_33
_atom_site_aniso_U_23
_atom_site_aniso_U_13
_atom_site_aniso_U_12
Mn1 0.0094(8) 0.0094(8) 0.0117(6) -0.0005(6) -0.0002(7) -0.0004(6)
Cl1 0.0286(7) 0.0330(7) 0.0265(7) 0.0029(6) 0.0011(6) -0.0122(6)
Cl4 0.0212(6) 0.0292(7) 0.0402(8) -0.0093(6) -0.0003(6) -0.0001(5)
Cl3 0.0261(7) 0.0260(7) 0.0423(9) -0.0101(6) 0.0066(6) -0.0043(5)
Cl2 0.0385(9) 0.0448(9) 0.0331(8) 0.0122(7) -0.0078(7) -0.0244(7)
N2 0.0138(19) 0.0125(18) 0.0156(19) 0.0010(15) -0.0011(15) 0.0013(15)
N1 0.018(2) 0.0136(18) 0.0151(19) -0.0012(15) -0.0005(16) 0.0037(16)
N3 0.014(4) 0.018(4) 0.013(4) -0.002(3) 0.001(3) -0.007(3)
C8 0.020(2) 0.013(2) 0.015(2) 0.0018(17) 0.0007(19) 0.0007(18)
C3 0.016(2) 0.012(2) 0.019(2) 0.0004(18) -0.0010(18) 0.0007(17)
C16 0.024(3) 0.019(2) 0.015(2) 0.0009(19) -0.001(2) 0.006(2)
C2 0.015(2) 0.014(2) 0.019(2) -0.0002(18) 0.0004(19) 0.0007(17)
C15 0.020(2) 0.016(2) 0.020(2) 0.0017(19) 0.000(2) 0.0035(19)
C4 0.014(2) 0.014(2) 0.017(2) 0.0012(18) -0.0021(18) -0.0012(18)
C1 0.019(2) 0.014(2) 0.018(2) -0.0002(18) 0.0035(19) 0.0038(18)
C5 0.017(2) 0.012(2) 0.016(2) 0.0016(17) -0.0028(18) -0.0005(18)
C17 0.021(2) 0.020(2) 0.021(3) 0.000(2) 0.000(2) 0.005(2)
C14 0.017(2) 0.018(2) 0.018(2) 0.0050(19) -0.0009(19) 0.0062(19)
C9 0.026(3) 0.019(2) 0.019(2) 0.0023(19) 0.001(2) 0.001(2)
C6 0.018(2) 0.014(2) 0.018(2) 0.0032(18) 0.0047(19) 0.0012(18)
C22 0.024(3) 0.025(3) 0.019(2) 0.000(2) 0.008(2) 0.009(2)
C7 0.028(3) 0.025(3) 0.017(2) 0.002(2) 0.006(2) 0.007(2)
C13 0.029(3) 0.019(2) 0.024(3) 0.003(2) -0.001(2) -0.005(2)
C10 0.033(3) 0.026(3) 0.018(2) 0.004(2) 0.003(2) -0.001(2)
C18 0.033(3) 0.017(2) 0.026(3) -0.001(2) 0.004(2) 0.009(2)
C12 0.038(3) 0.029(3) 0.022(3) 0.000(2) -0.009(2) -0.003(3)
C21 0.024(3) 0.023(3) 0.022(3) -0.002(2) 0.001(2) 0.003(2)
C20 0.023(3) 0.037(3) 0.028(3) -0.004(2) 0.002(2) 0.014(2)
C19 0.030(3) 0.030(3) 0.030(3) -0.004(2) 0.002(3) 0.018(2)
C11 0.040(4) 0.036(3) 0.014(2) 0.001(2) -0.001(2) 0.005(3)
C23 0.042(4) 0.055(5) 0.037(4) 0.008(3) -0.004(3) -0.013(4)
C24 0.054(5) 0.054(5) 0.029(3) 0.003(3) -0.006(3) -0.004(4)
C25 0.038(4) 0.049(4) 0.049(4) 0.020(4) 0.004(3) 0.002(3)
C27 0.055(5) 0.025(3) 0.035(3) 0.011(3) -0.011(3) -0.003(3)
C28 0.051(4) 0.034(3) 0.035(4) 0.012(3) 0.003(3) -0.003(3)
C26 0.045(4) 0.030(3) 0.053(4) 0.015(3) -0.010(4) -0.009(3)
C29 0.057(7) 0.043(6) 0.047(6) 0.007(5) -0.006(5) 0.014(5)
C29A 0.057(7) 0.043(6) 0.047(6) 0.007(5) -0.006(5) 0.014(5)

loop_
_atom_type_symbol
_atom_type_description
_atom_type_scat_dispersion_real
_atom_type_scat_dispersion_imag
_atom_type_scat_source
C C 0.0033 0.0016 'International Tables Vol C Tables 4.2.6.8 and 6.1.1.4'
H H 0.0000 0.0000 'International Tables Vol C Tables 4.2.6.8 and 6.1.1.4'
Cl Cl 0.1484 0.1585 'International Tables Vol C Tables 4.2.6.8 and 6.1.1.4'
Mn Mn 0.3368 0.7283 'International Tables Vol C Tables 4.2.6.8 and 6.1.1.4'
N N 0.0061 0.0033 'International Tables Vol C Tables 4.2.6.8 and 6.1.1.4'

loop_
_geom_angle_atom_site_label_1
_geom_angle_atom_site_label_2
_geom_angle_atom_site_label_3
_geom_angle
_geom_angle_site_symmetry_1
_geom_angle_site_symmetry_3
_geom_angle_publ_flag
Mn1 Mn1 N2 78.2(3) 5_565 . ?
Mn1 Mn1 N2 81.1(3) 5_565 5_565 ?
Mn1 Mn1 N1 73.9(3) 5_565 5_565 ?
Mn1 Mn1 N1 85.4(3) 5_565 . ?
Mn1 Mn1 N3 174.6(4) 5_565 . ?
Mn1 Mn1 N3 3.7(3) 5_565 5_565 ?
N2 Mn1 N2 159.35(8) 5_565 . ?
N2 Mn1 N1 87.04(17) . 5_565 ?
N2 Mn1 N1 87.26(18) 5_565 5_565 ?
N2 Mn1 N3 79.0(3) . 5_565 ?
N2 Mn1 N3 80.3(3) 5_565 5_565 ?
N1 Mn1 N2 89.58(18) . 5_565 ?
N1 Mn1 N2 88.77(18) . . ?
N1 Mn1 N1 159.29(9) . 5_565 ?
N1 Mn1 N3 77.5(3) 5_565 5_565 ?
N1 Mn1 N3 81.8(3) . 5_565 ?
N3 Mn1 N2 100.6(4) . . ?
N3 Mn1 N2 100.0(4) . 5_565 ?
N3 Mn1 N1 100.8(3) . 5_565 ?
N3 Mn1 N1 99.9(3) . . ?
N3 Mn1 N3 178.24(14) . 5_565 ?
Mn1 N2 Mn1 20.65(8) 5_565 . ?
C3 N2 Mn1 125.7(3) . . ?
C3 N2 Mn1 128.1(3) . 5_565 ?
C4 N2 Mn1 125.7(3) . 5_565 ?
C4 N2 Mn1 127.9(3) . . ?
C4 N2 C3 104.9(4) . . ?
Mn1 N1 Mn1 20.71(9) . 5_565 ?
C1 N1 Mn1 127.2(3) . 5_565 ?
C1 N1 Mn1 127.1(3) . . ?
C1 N1 C6 104.5(4) . 5_565 ?
C6 N1 Mn1 126.8(3) 5_565 . ?
C6 N1 Mn1 127.1(3) 5_565 5_565 ?
Mn1 N3 Mn1 1.76(14) . 5_565 ?
C9 C8 C5 123.4(5) . . ?
C13 C8 C5 120.5(5) . . ?
C13 C8 C9 116.1(5) . . ?
N2 C3 C15 110.5(4) . . ?
C2 C3 N2 124.9(5) . . ?
C2 C3 C15 124.6(5) . . ?
C17 C16 C2 122.8(5) . . ?
C17 C16 C21 115.8(5) . . ?
C21 C16 C2 121.3(5) . . ?
C3 C2 C16 118.5(4) . . ?
C3 C2 C1 124.8(5) . . ?
C1 C2 C16 116.7(4) . . ?
C3 C15 H15 126.6 . . ?
C14 C15 C3 106.7(4) . . ?
C14 C15 H15 126.6 . . ?
N2 C4 C5 125.4(4) . . ?
N2 C4 C14 110.6(4) . . ?
C5 C4 C14 124.0(5) . . ?
N1 C1 C22 110.9(4) . . ?
C2 C1 N1 125.0(5) . . ?
C2 C1 C22 124.1(5) . . ?
C4 C5 C8 119.8(4) . . ?
C4 C5 C6 124.0(5) . . ?
C6 C5 C8 116.3(4) . . ?
C16 C17 Cl3 118.7(4) . . ?
C18 C17 Cl3 118.3(5) . . ?
C18 C17 C16 123.0(5) . . ?
C15 C14 C4 107.2(4) . . ?
C15 C14 H14 126.4 . . ?
C4 C14 H14 126.4 . . ?
C8 C9 Cl1 118.5(4) . . ?
C10 C9 Cl1 119.0(5) . . ?
C10 C9 C8 122.5(5) . . ?
N1 C6 C5 125.3(5) 5_565 . ?
N1 C6 C7 110.6(4) 5_565 . ?
C5 C6 C7 124.0(5) . . ?
C1 C22 H22 126.6 . . ?
C7 C22 C1 106.7(5) 5_565 . ?
C7 C22 H22 126.6 5_565 . ?
C6 C7 H7 126.4 . . ?
C22 C7 C6 107.3(5) 5_565 . ?
C22 C7 H7 126.4 5_565 . ?
C8 C13 Cl2 117.5(4) . . ?
C12 C13 Cl2 119.7(5) . . ?
C12 C13 C8 122.7(5) . . ?
C9 C10 H10 120.4 . . ?
C11 C10 C9 119.2(6) . . ?
C11 C10 H10 120.4 . . ?
C17 C18 H18 120.4 . . ?
C19 C18 C17 119.2(6) . . ?
C19 C18 H18 120.4 . . ?
C13 C12 H12 120.8 . . ?
C13 C12 C11 118.4(6) . . ?
C11 C12 H12 120.8 . . ?
C16 C21 Cl4 118.8(4) . . ?
C20 C21 Cl4 118.8(5) . . ?
C20 C21 C16 122.4(6) . . ?
C21 C20 H20 120.2 . . ?
C21 C20 C19 119.6(6) . . ?
C19 C20 H20 120.2 . . ?
C18 C19 C20 120.0(5) . . ?
C18 C19 H19 120.0 . . ?
C20 C19 H19 120.0 . . ?
C10 C11 C12 121.0(5) . . ?
C10 C11 H11 119.5 . . ?
C12 C11 H11 119.5 . . ?
C24 C23 H23 119.6 . . ?
C28 C23 H23 119.6 . . ?
C28 C23 C24 120.7(7) . . ?
C23 C24 H24 120.6 . . ?
C23 C24 C29A 120.1(10) . . ?
C25 C24 C23 118.8(8) . . ?
C25 C24 H24 120.6 . . ?
C25 C24 C29A 120.0(10) . . ?
C24 C25 H25 120.2 . . ?
C26 C25 C24 119.7(8) . . ?
C26 C25 H25 120.2 . . ?
C28 C27 H27 120.2 . . ?
C26 C27 H27 120.2 . . ?
C26 C27 C28 119.6(7) . . ?
C23 C28 C27 119.3(8) . . ?
C23 C28 H28 120.3 . . ?
C23 C28 C29 121.0(9) . . ?
C27 C28 H28 120.3 . . ?
C27 C28 C29 119.3(9) . . ?
C25 C26 H26 119.1 . . ?
C27 C26 C25 121.8(7) . . ?
C27 C26 H26 119.1 . . ?
C28 C29 H29A 109.5 . . ?
C28 C29 H29B 109.5 . . ?
C28 C29 H29C 109.5 . . ?
H29A C29 H29B 109.5 . . ?
H29A C29 H29C 109.5 . . ?
H29B C29 H29C 109.5 . . ?
C24 C29A H29D 109.5 . . ?
C24 C29A H29E 109.5 . . ?
C24 C29A H29F 109.5 . . ?
H29D C29A H29E 109.5 . . ?
H29D C29A H29F 109.5 . . ?
H29E C29A H29F 109.5 . . ?

loop_
_geom_bond_atom_site_label_1
_geom_bond_atom_site_label_2
_geom_bond_distance
_geom_bond_site_symmetry_2
_geom_bond_publ_flag
Mn1 Mn1 0.723(3) 5_565 ?
Mn1 N2 2.026(4) . ?
Mn1 N2 2.007(4) 5_565 ?
Mn1 N1 2.039(4) 5_565 ?
Mn1 N1 1.965(4) . ?
Mn1 N3 2.229(8) 5_565 ?
Mn1 N3 1.508(8) . ?
Cl1 C9 1.737(6) . ?
Cl4 C21 1.746(6) . ?
Cl3 C17 1.740(6) . ?
Cl2 C13 1.732(6) . ?
N2 C3 1.383(6) . ?
N2 C4 1.379(6) . ?
N1 C1 1.381(6) . ?
N1 C6 1.386(6) 5_565 ?
C8 C5 1.497(7) . ?
C8 C9 1.397(7) . ?
C8 C13 1.395(7) . ?
C3 C2 1.374(7) . ?
C3 C15 1.443(7) . ?
C16 C2 1.508(7) . ?
C16 C17 1.392(7) . ?
C16 C21 1.398(8) . ?
C2 C1 1.377(7) . ?
C15 H15 0.9500 . ?
C15 C14 1.350(7) . ?
C4 C5 1.385(7) . ?
C4 C14 1.437(7) . ?
C1 C22 1.430(7) . ?
C5 C6 1.386(7) . ?
C17 C18 1.386(7) . ?
C14 H14 0.9500 . ?
C9 C10 1.384(7) . ?
C6 C7 1.424(7) . ?
C22 H22 0.9500 . ?
C22 C7 1.352(8) 5_565 ?
C7 H7 0.9500 . ?
C13 C12 1.386(8) . ?
C10 H10 0.9500 . ?
C10 C11 1.368(9) . ?
C18 H18 0.9500 . ?
C18 C19 1.374(9) . ?
C12 H12 0.9500 . ?
C12 C11 1.392(9) . ?
C21 C20 1.378(8) . ?
C20 H20 0.9500 . ?
C20 C19 1.388(9) . ?
C19 H19 0.9500 . ?
C11 H11 0.9500 . ?
C23 H23 0.9500 . ?
C23 C24 1.393(11) . ?
C23 C28 1.378(11) . ?
C24 H24 0.9500 . ?
C24 C25 1.390(11) . ?
C24 C29A 1.625(19) . ?
C25 H25 0.9500 . ?
C25 C26 1.363(12) . ?
C27 H27 0.9500 . ?
C27 C28 1.390(11) . ?
C27 C26 1.363(11) . ?
C28 H28 0.9500 . ?
C28 C29 1.601(17) . ?
C26 H26 0.9500 . ?
C29 H29A 0.9800 . ?
C29 H29B 0.9800 . ?
C29 H29C 0.9800 . ?
C29A H29D 0.9800 . ?
C29A H29E 0.9800 . ?
C29A H29F 0.9800 . ?

loop_
_geom_torsion_atom_site_label_1
_geom_torsion_atom_site_label_2
_geom_torsion_atom_site_label_3
_geom_torsion_atom_site_label_4
_geom_torsion
_geom_torsion_site_symmetry_1
_geom_torsion_site_symmetry_2
_geom_torsion_site_symmetry_3
_geom_torsion_site_symmetry_4
_geom_torsion_publ_flag
Mn1 N2 C3 C2 -13.8(7) 5_565 . . . ?
Mn1 N2 C3 C2 12.0(7) . . . . ?
Mn1 N2 C3 C15 -167.6(3) . . . . ?
Mn1 N2 C3 C15 166.7(3) 5_565 . . . ?
Mn1 N2 C4 C5 -12.3(7) . . . . ?
Mn1 N2 C4 C5 13.4(7) 5_565 . . . ?
Mn1 N2 C4 C14 -167.8(3) 5_565 . . . ?
Mn1 N2 C4 C14 166.4(3) . . . . ?
Mn1 N1 C1 C2 12.1(8) 5_565 . . . ?
Mn1 N1 C1 C2 -13.9(8) . . . . ?
Mn1 N1 C1 C22 -167.3(4) 5_565 . . . ?
Mn1 N1 C1 C22 166.6(4) . . . . ?
Cl1 C9 C10 C11 179.9(5) . . . . ?
Cl4 C21 C20 C19 179.8(5) . . . . ?
Cl3 C17 C18 C19 -178.1(5) . . . . ?
Cl2 C13 C12 C11 -177.8(5) . . . . ?
N2 Mn1 N3 Mn1 -101(5) 5_565 . . 5_565 ?
N2 Mn1 N3 Mn1 77(5) . . . 5_565 ?
N2 C3 C2 C16 -175.5(5) . . . . ?
N2 C3 C2 C1 2.1(8) . . . . ?
N2 C3 C15 C14 1.2(6) . . . . ?
N2 C4 C5 C8 178.2(5) . . . . ?
N2 C4 C5 C6 -0.1(8) . . . . ?
N2 C4 C14 C15 0.8(6) . . . . ?
N1 Mn1 N3 Mn1 -12(5) 5_565 . . 5_565 ?
N1 Mn1 N3 Mn1 167(5) . . . 5_565 ?
N1 C1 C22 C7 1.0(7) . . . 5_565 ?
N1 C6 C7 C22 -2.1(7) 5_565 . . 5_565 ?
C8 C5 C6 N1 -179.5(5) . . . 5_565 ?
C8 C5 C6 C7 1.4(8) . . . . ?
C8 C9 C10 C11 1.1(9) . . . . ?
C8 C13 C12 C11 -0.5(9) . . . . ?
C3 N2 C4 C5 -178.7(5) . . . . ?
C3 N2 C4 C14 0.0(6) . . . . ?
C3 C2 C1 N1 -1.5(9) . . . . ?
C3 C2 C1 C22 177.9(5) . . . . ?
C3 C15 C14 C4 -1.2(6) . . . . ?
C16 C2 C1 N1 176.2(5) . . . . ?
C16 C2 C1 C22 -4.3(8) . . . . ?
C16 C17 C18 C19 0.9(9) . . . . ?
C16 C21 C20 C19 0.8(9) . . . . ?
C2 C3 C15 C14 -178.3(5) . . . . ?
C2 C16 C17 Cl3 0.6(7) . . . . ?
C2 C16 C17 C18 -178.4(5) . . . . ?
C2 C16 C21 Cl4 -1.5(7) . . . . ?
C2 C16 C21 C20 177.6(5) . . . . ?
C2 C1 C22 C7 -178.5(5) . . . 5_565 ?
C15 C3 C2 C16 3.9(8) . . . . ?
C15 C3 C2 C1 -178.4(5) . . . . ?
C4 N2 C3 C2 178.8(5) . . . . ?
C4 N2 C3 C15 -0.7(6) . . . . ?
C4 C5 C6 N1 -1.2(8) . . . 5_565 ?
C4 C5 C6 C7 179.7(5) . . . . ?
C5 C8 C9 Cl1 -3.3(7) . . . . ?
C5 C8 C9 C10 175.5(5) . . . . ?
C5 C8 C13 Cl2 1.4(7) . . . . ?
C5 C8 C13 C12 -175.9(5) . . . . ?
C5 C4 C14 C15 179.5(5) . . . . ?
C5 C6 C7 C22 177.1(5) . . . 5_565 ?
C17 C16 C2 C3 -101.7(6) . . . . ?
C17 C16 C2 C1 80.4(7) . . . . ?
C17 C16 C21 Cl4 -178.9(4) . . . . ?
C17 C16 C21 C20 0.1(8) . . . . ?
C17 C18 C19 C20 0.0(9) . . . . ?
C14 C4 C5 C8 -0.4(8) . . . . ?
C14 C4 C5 C6 -178.7(5) . . . . ?
C9 C8 C5 C4 92.9(6) . . . . ?
C9 C8 C5 C6 -88.6(6) . . . . ?
C9 C8 C13 Cl2 178.7(4) . . . . ?
C9 C8 C13 C12 1.5(8) . . . . ?
C9 C10 C11 C12 0.0(9) . . . . ?
C6 N1 C1 C2 179.8(5) 5_565 . . . ?
C6 N1 C1 C22 0.3(6) 5_565 . . . ?
C13 C8 C5 C4 -89.9(6) . . . . ?
C13 C8 C5 C6 88.5(6) . . . . ?
C13 C8 C9 Cl1 179.5(4) . . . . ?
C13 C8 C9 C10 -1.7(8) . . . . ?
C13 C12 C11 C10 -0.2(10) . . . . ?
C21 C16 C2 C3 81.0(7) . . . . ?
C21 C16 C2 C1 -96.9(6) . . . . ?
C21 C16 C17 Cl3 178.0(4) . . . . ?
C21 C16 C17 C18 -1.0(8) . . . . ?
C21 C20 C19 C18 -0.8(10) . . . . ?
C23 C24 C25 C26 1.2(11) . . . . ?
C24 C23 C28 C27 -1.9(11) . . . . ?
C24 C23 C28 C29 171.3(9) . . . . ?
C24 C25 C26 C27 -1.8(11) . . . . ?
C28 C23 C24 C25 0.7(12) . . . . ?
C28 C23 C24 C29A 168.5(9) . . . . ?
C28 C27 C26 C25 0.6(11) . . . . ?
C26 C27 C28 C23 1.3(10) . . . . ?
C26 C27 C28 C29 -172.1(8) . . . . ?
C29A C24 C25 C26 -166.7(9) . . . . ?
